data_1558077
loop_
_publ_author_name
'He, Mian'
'Guo, Fu-Sheng'
'Tang, Jinkui'
'Mansikkam\"aki, Akseli'
'Layfield, Richard A.'

_publ_section_title
;
 Fulvalene as a platform for the synthesis of a dimetallic dysprosocenium
 single-molecule magnet.
;
_journal_issue 22
_journal_name_full 'Chemical science'
_journal_page_first 5745
_journal_page_last 5752
_journal_paper_doi 10.1039/d0sc02033h
_journal_volume 11
_journal_year 2020
_chemical_formula_moiety 'C46 H78 B2 Dy2'
_chemical_formula_sum 'C46 H78 B2 Dy2'
_chemical_formula_weight 977.70
_space_group_crystal_system monoclinic
_space_group_IT_number 14
_space_group_name_Hall '-P 2yn'
_space_group_name_H-M_alt 'P 1 21/n 1'
_atom_sites_solution_hydrogens mixed
_atom_sites_solution_primary dual
_audit_creation_date 2020-01-10
_audit_creation_method
;
Olex2 1.2
(compiled 2018.05.29 svn.r3508 for OlexSys, GUI svn.r5506)
;
_audit_update_record
;
2020-03-26 deposited with the CCDC.	2020-05-18 downloaded from the CCDC.
;
_cell_angle_alpha 90
_cell_angle_beta 107.3660(10)
_cell_angle_gamma 90
_cell_formula_units_Z 4
_cell_length_a 13.31990(10)
_cell_length_b 18.14390(10)
_cell_length_c 19.6411(2)
_cell_measurement_reflns_used 15001
_cell_measurement_temperature 100.01(10)
_cell_measurement_theta_max 71.1040
_cell_measurement_theta_min 4.2400
_cell_volume 4530.39(7)
_computing_cell_refinement 'CrysAlisPro 1.171.39.46 (Rigaku OD, 2018)'
_computing_data_collection 'CrysAlisPro 1.171.39.46 (Rigaku OD, 2018)'
_computing_data_reduction 'CrysAlisPro 1.171.39.46 (Rigaku OD, 2018)'
_computing_molecular_graphics 'Olex2 (Dolomanov et al., 2009)'
_computing_publication_material 'Olex2 (Dolomanov et al., 2009)'
_computing_structure_refinement 'ShelXL (Sheldrick, 2015)'
_computing_structure_solution 'ShelXT (Sheldrick, 2015)'
_diffrn_ambient_environment N~2~
_diffrn_ambient_temperature 100.01(10)
_diffrn_detector 'CCD plate'
_diffrn_detector_area_resol_mean 16.1033
_diffrn_detector_type Eos
_diffrn_measured_fraction_theta_full 1.000
_diffrn_measured_fraction_theta_max 0.988
_diffrn_measurement_details
;
List of Runs (angles in degrees, time in seconds):

  # Type    Start    End  Width  t~exp~   \w     \q     \k     \f   Frames
#--------------------------------------------------------------------------
  1  \w   -105.00 -78.00   1.00    8.97    --  -36.75-178.00  60.00   27
  2  \w    -84.00 -53.00   1.00    8.97    --  -36.75 178.00-150.00   31
  3  \w    -11.00  29.00   1.00    8.97    --  -36.75  57.00 -90.00   40
  4  \w   -106.00 -22.00   1.00    8.97    --  -36.75 -19.00  90.00   84
  5  \w    -21.00  76.00   1.00    8.97    --   36.75 -99.00-120.00   97
  6  \w     10.00 103.00   1.00    8.97    --   36.75  77.00   0.00   93
  7  \w    -22.00  74.00   1.00    8.97    --   36.75 -99.00  90.00   96
  8  \w     41.00 124.00   1.00   40.88    --  107.00 -45.00  90.00   83
  9  \w     46.00 121.00   1.00   40.88    --  107.00 -45.00-150.00   75
 10  \w     64.00 176.00   1.00   40.88    --  107.00   0.00-180.00  112
 11  \w     99.00 125.00   1.00   40.88    --  107.00  45.00-180.00   26
 12  \w    141.00 172.00   1.00   40.88    --  107.00  45.00-180.00   31
 13  \w     80.00 174.00   1.00   40.88    --  107.00  77.00-120.00   94
 14  \w     39.00 136.00   1.00   40.88    --  107.00 -91.00 -22.82   97
 15  \w    115.00 141.00   1.00   40.88    --  107.00  61.00 -90.00   26
 16  \w     84.00 110.00   1.00   40.88    --  107.00 -91.00 161.42   26
 17  \w     57.00 105.00   1.00   40.88    --  107.00 -91.00  68.60   48
 18  \w     73.00 100.00   1.00   40.88    --  107.00 -91.00-131.84   27
 19  \w     40.00 121.00   1.00   40.88    --  107.00 -45.00 -60.00   81
 20  \w     88.00 175.00   1.00   40.88    --  107.00  77.00-150.00   87
 21  \w     60.00 113.00   1.00   40.88    --  107.00 -91.00-109.01   53
 22  \w     49.00 142.00   1.00   40.88    --  107.00 -91.00 120.59   93
;
_diffrn_measurement_device 'four-circle diffractometer'
_diffrn_measurement_device_type 'Xcalibur, Eos, Gemini ultra'
_diffrn_measurement_method '\w scans'
_diffrn_orient_matrix_type 'CrysAlisPro convention (1999,Acta A55,543-557)'
_diffrn_orient_matrix_UB_11 -0.1007623000
_diffrn_orient_matrix_UB_12 0.0265627000
_diffrn_orient_matrix_UB_13 -0.0564832000
_diffrn_orient_matrix_UB_21 0.0043363000
_diffrn_orient_matrix_UB_22 -0.0674632000
_diffrn_orient_matrix_UB_23 -0.0466839000
_diffrn_orient_matrix_UB_31 -0.0672384000
_diffrn_orient_matrix_UB_32 -0.0441371000
_diffrn_orient_matrix_UB_33 0.0372649000
_diffrn_radiation_monochromator mirror
_diffrn_radiation_probe x-ray
_diffrn_radiation_type CuK\a
_diffrn_radiation_wavelength 1.54184
_diffrn_reflns_av_R_equivalents 0.0402
_diffrn_reflns_av_unetI/netI 0.0357
_diffrn_reflns_Laue_measured_fraction_full 1.000
_diffrn_reflns_Laue_measured_fraction_max 0.988
_diffrn_reflns_limit_h_max 10
_diffrn_reflns_limit_h_min -16
_diffrn_reflns_limit_k_max 20
_diffrn_reflns_limit_k_min -22
_diffrn_reflns_limit_l_max 24
_diffrn_reflns_limit_l_min -24
_diffrn_reflns_number 31291
_diffrn_reflns_point_group_measured_fraction_full 1.000
_diffrn_reflns_point_group_measured_fraction_max 0.988
_diffrn_reflns_theta_full 67.684
_diffrn_reflns_theta_max 71.204
_diffrn_reflns_theta_min 3.390
_diffrn_source 'fine-focus sealed X-ray tube'
_diffrn_source_type 'Enhance Ultra (Cu) X-ray Source'
_exptl_absorpt_coefficient_mu 17.629
_exptl_absorpt_correction_T_max 1.00000
_exptl_absorpt_correction_T_min 0.46892
_exptl_absorpt_correction_type multi-scan
_exptl_absorpt_process_details
;
CrysAlisPro 1.171.39.46 (Rigaku Oxford Diffraction, 2018)
Empirical absorption correction using spherical harmonics,
 implemented in SCALE3 ABSPACK scaling algorithm.
;
_exptl_crystal_colour 'light yellow'
_exptl_crystal_colour_modifier light
_exptl_crystal_colour_primary yellow
_exptl_crystal_density_diffrn 1.433
_exptl_crystal_description block
_exptl_crystal_F_000 1984
_exptl_crystal_size_max 0.15
_exptl_crystal_size_mid 0.12
_exptl_crystal_size_min 0.1
_refine_diff_density_max 0.762
_refine_diff_density_min -0.773
_refine_diff_density_rms 0.090
_refine_ls_extinction_method none
_refine_ls_goodness_of_fit_ref 1.024
_refine_ls_hydrogen_treatment mixed
_refine_ls_matrix_type full
_refine_ls_number_parameters 505
_refine_ls_number_reflns 8690
_refine_ls_number_restraints 0
_refine_ls_restrained_S_all 1.024
_refine_ls_R_factor_all 0.0306
_refine_ls_R_factor_gt 0.0266
_refine_ls_shift/su_max 0.004
_refine_ls_shift/su_mean 0.000
_refine_ls_structure_factor_coef Fsqd
_refine_ls_weighting_details 'w=1/[\s^2^(Fo^2^)+(0.0378P)^2^+0.3733P] where P=(Fo^2^+2Fc^2^)/3'
_refine_ls_weighting_scheme calc
_refine_ls_wR_factor_gt 0.0635
_refine_ls_wR_factor_ref 0.0655
_reflns_Friedel_coverage 0.000
_reflns_number_gt 7906
_reflns_number_total 8690
_reflns_threshold_expression 'I > 2\s(I)'
_cod_data_source_file d0sc02033h2.cif
_cod_data_source_block exp_1946
_cod_depositor_comments
;Adding full bibliography for 1558076--1558078.cif.

 Adding full bibliography for 1558076--1558078.cif.
;
_cod_database_code 1558077
_shelx_shelxl_version_number 2018/3
_shelx_space_group_comment
;
The symmetry employed for this shelxl refinement is uniquely defined
by the following loop, which should always be used as a source of
symmetry information in preference to the above space-group names.
They are only intended as comments.
;
_shelx_estimated_absorpt_t_max 0.272
_shelx_estimated_absorpt_t_min 0.177
_reflns_odcompleteness_completeness 99.95
_reflns_odcompleteness_iscentric 1
_reflns_odcompleteness_theta 66.97
_olex2_refinement_description
;
1. Fixed Uiso
 At 1.2 times of:
  All C(H) groups
 At 1.5 times of:
  All C(H,H,H) groups
2.a Aromatic/amide H refined with riding coordinates:
 C5(H5), C3(H3), C7(H7), C9(H9)
2.b Idealised Me refined as rotating group:
 C26(H26a,H26b,H26c), C25(H25a,H25b,H25c), C35(H35a,H35b,H35c), C14(H14a,H14b,
 H14c), C24(H24a,H24b,H24c), C13(H13a,H13b,H13c), C12(H12a,H12b,H12c), C36(H36a,
 H36b,H36c), C18(H18a,H18b,H18c), C32(H32a,H32b,H32c), C21(H21a,H21b,H21c),
 C17(H17a,H17b,H17c), C22(H22a,H22b,H22c), C45(H45a,H45b,H45c), C33(H33a,H33b,
 H33c), C42(H42a,H42b,H42c), C20(H20a,H20b,H20c), C43(H43a,H43b,H43c), C34(H34a,
 H34b,H34c), C46(H46a,H46b,H46c), C16(H16a,H16b,H16c), C44(H44a,H44b,H44c)
;
_olex2_submission_special_instructions 'No special instructions were received'
_oxdiff_exptl_absorpt_empirical_details
;
Empirical correction (ABSPACK) includes:
- Absorption correction using spherical harmonics
- Frame scaling
;
_oxdiff_exptl_absorpt_empirical_full_max 1.761
_oxdiff_exptl_absorpt_empirical_full_min 0.705

loop_
_space_group_symop_operation_xyz
'x, y, z'
'-x+1/2, y+1/2, -z+1/2'
'-x, -y, -z'
'x-1/2, -y-1/2, z-1/2'

loop_
_atom_site_label
_atom_site_type_symbol
_atom_site_fract_x
_atom_site_fract_y
_atom_site_fract_z
_atom_site_U_iso_or_equiv
_atom_site_adp_type
_atom_site_occupancy
_atom_site_site_symmetry_order
_atom_site_calc_flag
_atom_site_refinement_flags_posn
_atom_site_refinement_flags_adp
_atom_site_refinement_flags_occupancy
_atom_site_disorder_assembly
_atom_site_disorder_group
Dy2 Dy 0.77179(2) 0.72477(2) 0.26526(2) 0.01238(5) Uani 1 1 d . . . . .
Dy1 Dy 0.52868(2) 0.68514(2) 0.35210(2) 0.01159(5) Uani 1 1 d . . . . .
C1 C 0.4875(2) 0.73399(13) 0.21926(13) 0.0120(5) Uani 1 1 d . . . . .
C6 C 0.5728(2) 0.72807(13) 0.18497(14) 0.0132(5) Uani 1 1 d . . . . .
C5 C 0.4753(2) 0.79508(13) 0.26120(14) 0.0137(5) Uani 1 1 d . . . . .
H5 H 0.520587 0.835258 0.272325 0.016 Uiso 1 1 calc R . . . .
C30 C 0.4378(2) 0.58803(14) 0.41520(14) 0.0174(5) Uani 1 1 d . . . . .
C2 C 0.4025(2) 0.68332(13) 0.21684(14) 0.0136(5) Uani 1 1 d . . . . .
C29 C 0.4301(2) 0.65696(14) 0.44869(14) 0.0176(5) Uani 1 1 d . . . . .
C3 C 0.3428(2) 0.71658(14) 0.25825(14) 0.0143(5) Uani 1 1 d . . . . .
H3 H 0.284523 0.695320 0.267237 0.017 Uiso 1 1 calc R . . . .
C26 C 0.6557(2) 0.91339(13) 0.20995(15) 0.0181(5) Uani 1 1 d . . . . .
H26A H 0.627148 0.899386 0.247516 0.027 Uiso 1 1 calc GR . . . .
H26B H 0.642203 0.964724 0.199254 0.027 Uiso 1 1 calc GR . . . .
H26C H 0.730251 0.904824 0.224890 0.027 Uiso 1 1 calc GR . . . .
C28 C 0.5325(2) 0.67926(14) 0.48743(15) 0.0184(5) Uani 1 1 d . . . . .
C10 C 0.6249(2) 0.78380(13) 0.15452(13) 0.0130(5) Uani 1 1 d . . . . .
C23 C 0.6037(2) 0.86721(13) 0.14285(13) 0.0136(5) Uani 1 1 d . . . . .
C7 C 0.6133(2) 0.65919(13) 0.17168(13) 0.0131(5) Uani 1 1 d . . . . .
H7 H 0.594016 0.613961 0.186213 0.016 Uiso 1 1 calc R . . . .
C31 C 0.5451(2) 0.56742(14) 0.43605(14) 0.0162(5) Uani 1 1 d . . . . .
C4 C 0.3849(2) 0.78638(14) 0.28363(14) 0.0144(5) Uani 1 1 d . . . . .
C40 C 0.9435(2) 0.79430(16) 0.26188(15) 0.0205(6) Uani 1 1 d . . . . .
C25 C 0.4848(2) 0.88217(14) 0.11661(14) 0.0169(5) Uani 1 1 d . . . . .
H25A H 0.453247 0.865897 0.151997 0.025 Uiso 1 1 calc GR . . . .
H25B H 0.454147 0.855909 0.072901 0.025 Uiso 1 1 calc GR . . . .
H25C H 0.472778 0.934043 0.108539 0.025 Uiso 1 1 calc GR . . . .
C27 C 0.6037(2) 0.62409(14) 0.47939(14) 0.0160(5) Uani 1 1 d . . . . .
C8 C 0.6867(2) 0.66835(14) 0.13351(14) 0.0145(5) Uani 1 1 d . . . . .
C9 C 0.6947(2) 0.74534(14) 0.12456(14) 0.0142(5) Uani 1 1 d . . . . .
H9 H 0.739279 0.767643 0.102230 0.017 Uiso 1 1 calc R . . . .
C41 C 0.9322(2) 0.81110(15) 0.32960(16) 0.0200(6) Uani 1 1 d . . . . .
C35 C 0.3460(3) 0.54022(17) 0.37768(16) 0.0263(6) Uani 1 1 d . . . . .
H35A H 0.293390 0.569600 0.344839 0.039 Uiso 1 1 calc GR . . . .
H35B H 0.316795 0.518501 0.412130 0.039 Uiso 1 1 calc GR . . . .
H35C H 0.369126 0.501978 0.352080 0.039 Uiso 1 1 calc GR . . . .
C14 C 0.2433(2) 0.60459(15) 0.16145(15) 0.0184(5) Uani 1 1 d . . . . .
H14A H 0.236380 0.590748 0.207017 0.028 Uiso 1 1 calc GR . . . .
H14B H 0.215371 0.566166 0.127464 0.028 Uiso 1 1 calc GR . . . .
H14C H 0.205086 0.649412 0.145696 0.028 Uiso 1 1 calc GR . . . .
C24 C 0.6503(2) 0.89540(14) 0.08472(14) 0.0176(5) Uani 1 1 d . . . . .
H24A H 0.630567 0.945960 0.074096 0.026 Uiso 1 1 calc GR . . . .
H24B H 0.623858 0.866184 0.042394 0.026 Uiso 1 1 calc GR . . . .
H24C H 0.725622 0.891625 0.101461 0.026 Uiso 1 1 calc GR . . . .
C11 C 0.3604(2) 0.61657(13) 0.16813(14) 0.0145(5) Uani 1 1 d . . . . .
C13 C 0.4155(2) 0.54318(14) 0.19647(16) 0.0190(5) Uani 1 1 d . . . . .
H13A H 0.488400 0.546216 0.198769 0.028 Uiso 1 1 calc GR . . . .
H13B H 0.382650 0.503831 0.165015 0.028 Uiso 1 1 calc GR . . . .
H13C H 0.409792 0.533809 0.243276 0.028 Uiso 1 1 calc GR . . . .
C37 C 0.9495(2) 0.74548(15) 0.37039(15) 0.0193(5) Uani 1 1 d . . . . .
C38 C 0.9715(2) 0.68813(15) 0.32788(17) 0.0203(6) Uani 1 1 d . . . . .
C12 C 0.3659(2) 0.63229(16) 0.09227(14) 0.0200(5) Uani 1 1 d . . . . .
H12A H 0.328951 0.677181 0.074910 0.030 Uiso 1 1 calc GR . . . .
H12B H 0.334064 0.592321 0.061305 0.030 Uiso 1 1 calc GR . . . .
H12C H 0.438099 0.637172 0.093301 0.030 Uiso 1 1 calc GR . . . .
C36 C 0.5838(3) 0.49307(14) 0.42153(17) 0.0242(6) Uani 1 1 d . . . . .
H36A H 0.559296 0.483156 0.371249 0.036 Uiso 1 1 calc GR . . . .
H36B H 0.557496 0.455991 0.446644 0.036 Uiso 1 1 calc GR . . . .
H36C H 0.659277 0.492535 0.437396 0.036 Uiso 1 1 calc GR . . . .
C15 C 0.3336(2) 0.84862(14) 0.31381(15) 0.0196(5) Uani 1 1 d . . . . .
C18 C 0.4042(2) 0.87519(16) 0.38610(16) 0.0250(6) Uani 1 1 d . . . . .
H18A H 0.412386 0.836437 0.420612 0.037 Uiso 1 1 calc GR . . . .
H18B H 0.372820 0.917331 0.401181 0.037 Uiso 1 1 calc GR . . . .
H18C H 0.471914 0.888476 0.381915 0.037 Uiso 1 1 calc GR . . . .
C39 C 0.9685(2) 0.71861(16) 0.26086(16) 0.0199(6) Uani 1 1 d . . . . .
C32 C 0.7196(2) 0.62585(18) 0.51875(16) 0.0259(6) Uani 1 1 d . . . . .
H32A H 0.753967 0.585602 0.503106 0.039 Uiso 1 1 calc GR . . . .
H32B H 0.729629 0.621475 0.569062 0.039 Uiso 1 1 calc GR . . . .
H32C H 0.748982 0.671592 0.509180 0.039 Uiso 1 1 calc GR . . . .
C21 C 0.7900(2) 0.55004(15) 0.15172(16) 0.0222(6) Uani 1 1 d . . . . .
H21A H 0.849862 0.574720 0.183044 0.033 Uiso 1 1 calc GR . . . .
H21B H 0.813496 0.510636 0.127599 0.033 Uiso 1 1 calc GR . . . .
H21C H 0.747249 0.530355 0.178999 0.033 Uiso 1 1 calc GR . . . .
C17 C 0.2260(3) 0.82600(17) 0.31938(19) 0.0286(7) Uani 1 1 d . . . . .
H17A H 0.180368 0.814083 0.272785 0.043 Uiso 1 1 calc GR . . . .
H17B H 0.196340 0.865973 0.338994 0.043 Uiso 1 1 calc GR . . . .
H17C H 0.233610 0.783690 0.349855 0.043 Uiso 1 1 calc GR . . . .
C19 C 0.7254(2) 0.60490(14) 0.09672(14) 0.0173(5) Uani 1 1 d . . . . .
C22 C 0.6287(3) 0.56442(17) 0.04928(16) 0.0269(6) Uani 1 1 d . . . . .
H22A H 0.589249 0.543919 0.078415 0.040 Uiso 1 1 calc GR . . . .
H22B H 0.650996 0.525536 0.023944 0.040 Uiso 1 1 calc GR . . . .
H22C H 0.585310 0.598451 0.015759 0.040 Uiso 1 1 calc GR . . . .
C45 C 0.9445(3) 0.8500(2) 0.2047(2) 0.0351(8) Uani 1 1 d . . . . .
H45A H 0.925755 0.826120 0.159065 0.053 Uiso 1 1 calc GR . . . .
H45B H 1.013596 0.870904 0.214615 0.053 Uiso 1 1 calc GR . . . .
H45C H 0.894727 0.888458 0.204273 0.053 Uiso 1 1 calc GR . . . .
C33 C 0.5628(3) 0.74406(17) 0.53746(16) 0.0285(7) Uani 1 1 d . . . . .
H33A H 0.617680 0.771518 0.526635 0.043 Uiso 1 1 calc GR . . . .
H33B H 0.587224 0.726647 0.585768 0.043 Uiso 1 1 calc GR . . . .
H33C H 0.502614 0.775263 0.531836 0.043 Uiso 1 1 calc GR . . . .
C42 C 0.9616(3) 0.7386(2) 0.44862(17) 0.0332(7) Uani 1 1 d . . . . .
H42A H 0.930504 0.780585 0.464121 0.050 Uiso 1 1 calc GR . . . .
H42B H 1.035006 0.736139 0.474794 0.050 Uiso 1 1 calc GR . . . .
H42C H 0.927130 0.694501 0.456945 0.050 Uiso 1 1 calc GR . . . .
C20 C 0.7892(3) 0.63345(17) 0.04903(18) 0.0299(7) Uani 1 1 d . . . . .
H20A H 0.744532 0.662336 0.010974 0.045 Uiso 1 1 calc GR . . . .
H20B H 0.816881 0.592488 0.029427 0.045 Uiso 1 1 calc GR . . . .
H20C H 0.846121 0.663445 0.076770 0.045 Uiso 1 1 calc GR . . . .
B1 B 0.7123(3) 0.60821(17) 0.33677(17) 0.0187(6) Uani 1 1 d . . . . .
C43 C 1.0058(3) 0.61129(17) 0.3535(2) 0.0339(8) Uani 1 1 d . . . . .
H43A H 0.966560 0.594751 0.384486 0.051 Uiso 1 1 calc GR . . . .
H43B H 1.079440 0.611429 0.379136 0.051 Uiso 1 1 calc GR . . . .
H43C H 0.993107 0.578727 0.313334 0.051 Uiso 1 1 calc GR . . . .
C34 C 0.3275(3) 0.68746(17) 0.4546(2) 0.0320(7) Uani 1 1 d . . . . .
H34A H 0.335631 0.738990 0.466019 0.048 Uiso 1 1 calc GR . . . .
H34B H 0.308131 0.661768 0.491517 0.048 Uiso 1 1 calc GR . . . .
H34C H 0.273546 0.681023 0.409997 0.048 Uiso 1 1 calc GR . . . .
C46 C 0.9192(2) 0.88666(16) 0.35730(19) 0.0291(7) Uani 1 1 d . . . . .
H46A H 0.886252 0.918579 0.317999 0.044 Uiso 1 1 calc GR . . . .
H46B H 0.986931 0.906102 0.383002 0.044 Uiso 1 1 calc GR . . . .
H46C H 0.876056 0.883531 0.388590 0.044 Uiso 1 1 calc GR . . . .
C16 C 0.3167(3) 0.91271(17) 0.26032(18) 0.0336(8) Uani 1 1 d . . . . .
H16A H 0.383651 0.931426 0.259375 0.050 Uiso 1 1 calc GR . . . .
H16B H 0.277775 0.951237 0.274543 0.050 Uiso 1 1 calc GR . . . .
H16C H 0.278032 0.895458 0.213641 0.050 Uiso 1 1 calc GR . . . .
C44 C 1.0127(3) 0.6831(2) 0.2063(2) 0.0402(9) Uani 1 1 d . . . . .
H44A H 1.004391 0.630589 0.207480 0.060 Uiso 1 1 calc GR . . . .
H44B H 1.086006 0.694924 0.217067 0.060 Uiso 1 1 calc GR . . . .
H44C H 0.975640 0.701202 0.159598 0.060 Uiso 1 1 calc GR . . . .
B2 B 0.6899(3) 0.8085(2) 0.38954(19) 0.0260(7) Uani 1 1 d . . . . .
H1A H 0.753(2) 0.6100(17) 0.2951(17) 0.011(7) Uiso 1 1 d . . . . .
H1B H 0.717(3) 0.6704(19) 0.358(2) 0.023(9) Uiso 1 1 d . . . . .
H1C H 0.627(3) 0.593(2) 0.316(2) 0.031(10) Uiso 1 1 d . . . . .
H2A H 0.619(3) 0.779(2) 0.401(2) 0.026(9) Uiso 1 1 d . . . . .
H1D H 0.754(3) 0.573(2) 0.380(2) 0.038(11) Uiso 1 1 d . . . . .
H2B H 0.688(3) 0.790(2) 0.331(2) 0.031(10) Uiso 1 1 d . . . . .
H2C H 0.757(3) 0.792(2) 0.425(2) 0.035(11) Uiso 1 1 d . . . . .
H2D H 0.669(4) 0.869(3) 0.390(3) 0.074(17) Uiso 1 1 d . . . . .

loop_
_atom_site_aniso_label
_atom_site_aniso_U_11
_atom_site_aniso_U_22
_atom_site_aniso_U_33
_atom_site_aniso_U_23
_atom_site_aniso_U_13
_atom_site_aniso_U_12
Dy2 0.01247(8) 0.01255(8) 0.01335(8) 0.00179(5) 0.00573(6) 0.00032(5)
Dy1 0.01334(8) 0.01086(7) 0.01244(8) 0.00075(5) 0.00672(6) 0.00099(5)
C1 0.0151(12) 0.0078(10) 0.0128(12) 0.0019(9) 0.0036(9) 0.0032(9)
C6 0.0165(13) 0.0105(11) 0.0133(12) 0.0000(9) 0.0055(10) -0.0021(9)
C5 0.0166(13) 0.0094(10) 0.0156(12) 0.0004(9) 0.0056(10) 0.0015(10)
C30 0.0209(14) 0.0178(12) 0.0156(12) 0.0026(10) 0.0088(10) -0.0030(11)
C2 0.0140(12) 0.0120(11) 0.0161(12) 0.0022(9) 0.0063(10) 0.0024(9)
C29 0.0224(14) 0.0165(12) 0.0180(13) 0.0038(10) 0.0123(11) 0.0024(10)
C3 0.0132(12) 0.0153(11) 0.0156(12) 0.0001(9) 0.0059(10) 0.0010(10)
C26 0.0214(14) 0.0112(11) 0.0218(13) -0.0009(10) 0.0067(11) -0.0026(10)
C28 0.0282(15) 0.0152(12) 0.0173(13) -0.0006(10) 0.0149(11) -0.0016(11)
C10 0.0134(12) 0.0122(11) 0.0135(12) 0.0008(9) 0.0040(10) -0.0006(9)
C23 0.0166(13) 0.0103(11) 0.0146(12) 0.0025(9) 0.0056(10) 0.0003(9)
C7 0.0160(12) 0.0108(11) 0.0139(12) 0.0011(9) 0.0067(10) -0.0022(9)
C31 0.0234(13) 0.0142(11) 0.0149(12) 0.0033(9) 0.0116(10) -0.0003(10)
C4 0.0163(13) 0.0124(11) 0.0156(12) 0.0018(9) 0.0062(10) 0.0050(10)
C40 0.0140(13) 0.0254(13) 0.0222(14) 0.0075(11) 0.0056(11) -0.0042(11)
C25 0.0185(13) 0.0131(11) 0.0187(13) 0.0029(9) 0.0050(10) 0.0033(10)
C27 0.0185(13) 0.0171(12) 0.0142(12) 0.0032(9) 0.0076(10) -0.0008(10)
C8 0.0159(13) 0.0129(11) 0.0163(12) 0.0007(9) 0.0072(10) 0.0000(10)
C9 0.0151(12) 0.0138(11) 0.0154(12) 0.0027(9) 0.0074(10) -0.0011(10)
C41 0.0145(13) 0.0175(13) 0.0279(15) 0.0017(11) 0.0060(11) -0.0026(10)
C35 0.0290(16) 0.0295(15) 0.0215(14) 0.0031(12) 0.0092(12) -0.0140(13)
C14 0.0157(13) 0.0182(12) 0.0218(13) -0.0037(10) 0.0065(10) -0.0048(10)
C24 0.0214(13) 0.0128(11) 0.0193(13) 0.0037(10) 0.0073(10) -0.0025(10)
C11 0.0155(12) 0.0121(11) 0.0164(12) -0.0016(9) 0.0054(10) -0.0002(10)
C13 0.0208(14) 0.0103(11) 0.0289(14) -0.0025(10) 0.0121(11) -0.0021(10)
C37 0.0168(13) 0.0210(13) 0.0202(14) 0.0036(11) 0.0057(11) -0.0025(11)
C38 0.0131(13) 0.0179(13) 0.0291(15) 0.0038(11) 0.0048(11) -0.0006(10)
C12 0.0195(13) 0.0249(13) 0.0157(13) -0.0028(10) 0.0054(10) -0.0026(11)
C36 0.0360(17) 0.0136(12) 0.0305(15) 0.0040(11) 0.0216(13) 0.0048(12)
C15 0.0220(14) 0.0164(12) 0.0235(14) 0.0002(10) 0.0116(11) 0.0072(11)
C18 0.0278(16) 0.0240(14) 0.0256(15) -0.0093(11) 0.0117(12) 0.0021(12)
C39 0.0119(13) 0.0259(14) 0.0221(14) -0.0014(11) 0.0056(11) -0.0034(10)
C32 0.0190(14) 0.0379(16) 0.0196(14) 0.0087(12) 0.0041(11) -0.0022(12)
C21 0.0282(15) 0.0153(12) 0.0266(15) 0.0002(11) 0.0135(12) 0.0057(11)
C17 0.0229(16) 0.0269(14) 0.0381(18) -0.0051(13) 0.0125(13) 0.0092(12)
C19 0.0235(14) 0.0139(11) 0.0180(13) 0.0019(10) 0.0117(11) 0.0030(10)
C22 0.0340(17) 0.0234(14) 0.0229(15) -0.0084(12) 0.0081(13) 0.0017(13)
C45 0.0198(15) 0.0449(19) 0.0397(19) 0.0249(16) 0.0076(13) -0.0056(14)
C33 0.047(2) 0.0226(14) 0.0197(14) -0.0051(11) 0.0157(14) -0.0068(13)
C42 0.0257(17) 0.052(2) 0.0171(15) 0.0057(14) -0.0005(12) -0.0044(15)
C20 0.0412(19) 0.0261(14) 0.0347(17) 0.0041(13) 0.0299(15) 0.0056(14)
B1 0.0210(15) 0.0173(13) 0.0221(15) 0.0047(11) 0.0129(12) -0.0002(12)
C43 0.0182(15) 0.0185(14) 0.059(2) 0.0089(14) 0.0016(14) 0.0034(12)
C34 0.0332(18) 0.0292(16) 0.045(2) 0.0109(14) 0.0287(16) 0.0086(13)
C46 0.0222(15) 0.0167(13) 0.0448(19) -0.0047(12) 0.0048(13) -0.0039(11)
C16 0.051(2) 0.0221(14) 0.0334(17) 0.0072(13) 0.0217(16) 0.0233(14)
C44 0.0221(17) 0.056(2) 0.050(2) -0.0219(18) 0.0225(16) -0.0133(16)
B2 0.0221(17) 0.0336(18) 0.0207(16) 0.0023(13) 0.0038(13) -0.0033(14)

loop_
_atom_type_symbol
_atom_type_description
_atom_type_scat_dispersion_real
_atom_type_scat_dispersion_imag
_atom_type_scat_source
C C 0.0181 0.0091 'International Tables Vol C Tables 4.2.6.8 and 6.1.1.4'
H H 0.0000 0.0000 'International Tables Vol C Tables 4.2.6.8 and 6.1.1.4'
B B 0.0090 0.0039 'International Tables Vol C Tables 4.2.6.8 and 6.1.1.4'
Dy Dy -9.8046 9.8477 'International Tables Vol C Tables 4.2.6.8 and 6.1.1.4'

loop_
_geom_angle_atom_site_label_1
_geom_angle_atom_site_label_2
_geom_angle_atom_site_label_3
_geom_angle
_geom_angle_site_symmetry_1
_geom_angle_site_symmetry_3
_geom_angle_publ_flag
C6 Dy2 C10 31.64(7) . . ?
C6 Dy2 C8 51.56(8) . . ?
C6 Dy2 C9 51.22(8) . . ?
C6 Dy2 C37 163.37(8) . . ?
C6 Dy2 C38 164.87(8) . . ?
C6 Dy2 C39 143.59(8) . . ?
C6 Dy2 B1 86.13(9) . . ?
C10 Dy2 C8 51.42(8) . . ?
C10 Dy2 B1 117.72(9) . . ?
C7 Dy2 C6 31.09(7) . . ?
C7 Dy2 C10 51.27(7) . . ?
C7 Dy2 C8 30.59(7) . . ?
C7 Dy2 C9 50.24(7) . . ?
C7 Dy2 C41 164.90(8) . . ?
C7 Dy2 C37 161.25(8) . . ?
C7 Dy2 C38 133.82(8) . . ?
C7 Dy2 C39 123.55(8) . . ?
C7 Dy2 B1 73.68(9) . . ?
C40 Dy2 C6 134.19(8) . . ?
C40 Dy2 C10 102.58(8) . . ?
C40 Dy2 C7 136.14(8) . . ?
C40 Dy2 C8 106.11(8) . . ?
C40 Dy2 C9 88.61(8) . . ?
C40 Dy2 C41 31.12(9) . . ?
C40 Dy2 C37 51.20(8) . . ?
C40 Dy2 C38 51.28(8) . . ?
C40 Dy2 C39 31.08(9) . . ?
C40 Dy2 B1 139.32(9) . . ?
C8 Dy2 B1 95.41(9) . . ?
C9 Dy2 C10 30.84(8) . . ?
C9 Dy2 C8 30.58(7) . . ?
C9 Dy2 B1 123.30(9) . . ?
C41 Dy2 C6 142.42(8) . . ?
C41 Dy2 C10 116.19(8) . . ?
C41 Dy2 C8 136.96(8) . . ?
C41 Dy2 C9 114.68(8) . . ?
C41 Dy2 C37 30.91(9) . . ?
C41 Dy2 C38 51.23(8) . . ?
C41 Dy2 C39 51.33(9) . . ?
C41 Dy2 B1 121.33(9) . . ?
C37 Dy2 C10 146.99(8) . . ?
C37 Dy2 C8 145.00(8) . . ?
C37 Dy2 C9 139.53(8) . . ?
C37 Dy2 B1 92.13(9) . . ?
C38 Dy2 C10 149.67(8) . . ?
C38 Dy2 C8 115.13(9) . . ?
C38 Dy2 C9 122.41(9) . . ?
C38 Dy2 C37 30.90(9) . . ?
C38 Dy2 B1 88.44(9) . . ?
C39 Dy2 C10 118.71(8) . . ?
C39 Dy2 C8 95.12(8) . . ?
C39 Dy2 C9 92.91(8) . . ?
C39 Dy2 C37 51.12(9) . . ?
C39 Dy2 C38 30.96(9) . . ?
C39 Dy2 B1 114.70(9) . . ?
C1 Dy1 C2 31.45(8) . . ?
C1 Dy1 C29 139.86(8) . . ?
C1 Dy1 C3 51.14(8) . . ?
C1 Dy1 C31 146.11(8) . . ?
C1 Dy1 C4 51.39(7) . . ?
C1 Dy1 B1 89.54(8) . . ?
C1 Dy1 B2 85.17(9) . . ?
C5 Dy1 C1 31.16(7) . . ?
C5 Dy1 C30 138.96(8) . . ?
C5 Dy1 C2 51.34(8) . . ?
C5 Dy1 C29 122.62(8) . . ?
C5 Dy1 C3 50.35(8) . . ?
C5 Dy1 C28 129.27(8) . . ?
C5 Dy1 C31 169.38(9) . . ?
C5 Dy1 C4 30.57(8) . . ?
C5 Dy1 C27 155.44(8) . . ?
C5 Dy1 B1 111.05(8) . . ?
C5 Dy1 B2 68.51(9) . . ?
C30 Dy1 C1 133.92(8) . . ?
C30 Dy1 C2 102.49(8) . . ?
C30 Dy1 C29 31.29(8) . . ?
C30 Dy1 C3 90.35(8) . . ?
C30 Dy1 C31 30.87(9) . . ?
C30 Dy1 C4 109.28(8) . . ?
C30 Dy1 B1 104.20(8) . . ?
C30 Dy1 B2 140.07(9) . . ?
C2 Dy1 C4 51.35(7) . . ?
C2 Dy1 B1 100.89(8) . . ?
C2 Dy1 B2 115.91(9) . . ?
C29 Dy1 C2 113.99(8) . . ?
C29 Dy1 C3 88.86(8) . . ?
C29 Dy1 C31 51.07(8) . . ?
C29 Dy1 C4 93.34(8) . . ?
C29 Dy1 B1 126.23(8) . . ?
C29 Dy1 B2 115.67(9) . . ?
C3 Dy1 C2 30.95(7) . . ?
C3 Dy1 C4 30.51(8) . . ?
C3 Dy1 B1 131.76(8) . . ?
C3 Dy1 B2 116.92(9) . . ?
C28 Dy1 C1 159.69(8) . . ?
C28 Dy1 C30 51.45(8) . . ?
C28 Dy1 C2 144.27(9) . . ?
C28 Dy1 C29 30.80(9) . . ?
C28 Dy1 C3 115.99(9) . . ?
C28 Dy1 C31 51.17(8) . . ?
C28 Dy1 C4 109.00(8) . . ?
C28 Dy1 B1 108.67(9) . . ?
C28 Dy1 B2 89.21(9) . . ?
C31 Dy1 C2 120.86(8) . . ?
C31 Dy1 C3 119.07(8) . . ?
C31 Dy1 C4 140.05(8) . . ?
C31 Dy1 B1 76.32(8) . . ?
C31 Dy1 B2 121.28(9) . . ?
C4 Dy1 B1 140.08(8) . . ?
C4 Dy1 B2 87.95(9) . . ?
C27 Dy1 C1 168.27(8) . . ?
C27 Dy1 C30 51.28(8) . . ?
C27 Dy1 C2 151.46(8) . . ?
C27 Dy1 C29 51.12(8) . . ?
C27 Dy1 C3 138.90(8) . . ?
C27 Dy1 C28 31.15(8) . . ?
C27 Dy1 C31 30.85(8) . . ?
C27 Dy1 C4 140.08(8) . . ?
C27 Dy1 B1 78.73(8) . . ?
C27 Dy1 B2 92.27(9) . . ?
B1 Dy1 B2 79.82(10) . . ?
C6 C1 Dy1 117.33(16) . . ?
C5 C1 Dy1 73.50(14) . . ?
C5 C1 C6 123.7(2) . . ?
C5 C1 C2 106.9(2) . . ?
C2 C1 Dy1 75.55(14) . . ?
C2 C1 C6 129.4(2) . . ?
C1 C6 Dy2 119.73(17) . . ?
C10 C6 Dy2 75.22(15) . . ?
C10 C6 C1 131.3(2) . . ?
C7 C6 Dy2 73.83(15) . . ?
C7 C6 C1 122.1(2) . . ?
C7 C6 C10 106.5(2) . . ?
C1 C5 Dy1 75.34(14) . . ?
C4 C5 Dy1 77.63(15) . . ?
C4 C5 C1 110.5(2) . . ?
C29 C30 Dy1 74.86(14) . . ?
C29 C30 C35 124.8(3) . . ?
C31 C30 Dy1 75.39(14) . . ?
C31 C30 C29 107.6(2) . . ?
C31 C30 C35 126.4(3) . . ?
C35 C30 Dy1 125.06(18) . . ?
C1 C2 Dy1 73.00(14) . . ?
C1 C2 C11 130.9(2) . . ?
C3 C2 Dy1 73.87(15) . . ?
C3 C2 C1 106.0(2) . . ?
C3 C2 C11 121.6(2) . . ?
C11 C2 Dy1 128.88(16) . . ?
C30 C29 Dy1 73.85(14) . . ?
C30 C29 C34 123.1(3) . . ?
C28 C29 Dy1 74.05(14) . . ?
C28 C29 C30 108.0(2) . . ?
C28 C29 C34 127.3(3) . . ?
C34 C29 Dy1 129.42(19) . . ?
C2 C3 Dy1 75.18(15) . . ?
C4 C3 Dy1 76.08(15) . . ?
C4 C3 C2 110.4(2) . . ?
C29 C28 Dy1 75.15(15) . . ?
C29 C28 C27 108.0(2) . . ?
C29 C28 C33 127.1(3) . . ?
C27 C28 Dy1 74.33(15) . . ?
C27 C28 C33 124.4(3) . . ?
C33 C28 Dy1 122.99(18) . . ?
C6 C10 Dy2 73.14(14) . . ?
C6 C10 C23 130.9(2) . . ?
C23 C10 Dy2 124.72(17) . . ?
C9 C10 Dy2 74.37(15) . . ?
C9 C10 C6 106.3(2) . . ?
C9 C10 C23 122.2(2) . . ?
C26 C23 C10 113.0(2) . . ?
C25 C23 C26 110.3(2) . . ?
C25 C23 C10 110.3(2) . . ?
C25 C23 C24 107.2(2) . . ?
C24 C23 C26 106.0(2) . . ?
C24 C23 C10 109.8(2) . . ?
C6 C7 Dy2 75.08(15) . . ?
C8 C7 Dy2 77.24(15) . . ?
C8 C7 C6 110.9(2) . . ?
C30 C31 Dy1 73.75(15) . . ?
C30 C31 C36 123.9(3) . . ?
C27 C31 Dy1 73.63(14) . . ?
C27 C31 C30 108.1(2) . . ?
C27 C31 C36 127.5(3) . . ?
C36 C31 Dy1 124.84(17) . . ?
C5 C4 Dy1 71.79(14) . . ?
C5 C4 C3 106.0(2) . . ?
C5 C4 C15 124.2(2) . . ?
C3 C4 Dy1 73.41(15) . . ?
C3 C4 C15 128.4(2) . . ?
C15 C4 Dy1 129.89(18) . . ?
C41 C40 Dy2 75.07(15) . . ?
C41 C40 C45 125.4(3) . . ?
C39 C40 Dy2 75.22(16) . . ?
C39 C40 C41 108.3(2) . . ?
C39 C40 C45 125.7(3) . . ?
C45 C40 Dy2 122.6(2) . . ?
C28 C27 Dy1 74.52(15) . . ?
C28 C27 C32 123.0(3) . . ?
C31 C27 Dy1 75.53(15) . . ?
C31 C27 C28 108.2(2) . . ?
C31 C27 C32 128.5(3) . . ?
C32 C27 Dy1 121.12(17) . . ?
C7 C8 Dy2 72.17(15) . . ?
C7 C8 C9 105.8(2) . . ?
C7 C8 C19 123.3(2) . . ?
C9 C8 Dy2 73.68(15) . . ?
C9 C8 C19 129.5(2) . . ?
C19 C8 Dy2 129.40(18) . . ?
C10 C9 Dy2 74.79(15) . . ?
C8 C9 Dy2 75.74(15) . . ?
C8 C9 C10 110.5(2) . . ?
C40 C41 Dy2 73.81(16) . . ?
C40 C41 C46 126.3(3) . . ?
C37 C41 Dy2 75.17(16) . . ?
C37 C41 C40 107.8(3) . . ?
C37 C41 C46 125.4(3) . . ?
C46 C41 Dy2 123.26(19) . . ?
C2 C11 C13 114.1(2) . . ?
C14 C11 C2 109.6(2) . . ?
C14 C11 C13 105.7(2) . . ?
C12 C11 C2 110.0(2) . . ?
C12 C11 C14 106.4(2) . . ?
C12 C11 C13 110.7(2) . . ?
C41 C37 Dy2 73.92(17) . . ?
C41 C37 C38 108.1(2) . . ?
C41 C37 C42 126.8(3) . . ?
C38 C37 Dy2 74.45(17) . . ?
C38 C37 C42 124.3(3) . . ?
C42 C37 Dy2 125.5(2) . . ?
C37 C38 Dy2 74.65(16) . . ?
C37 C38 C43 125.3(3) . . ?
C39 C38 Dy2 74.12(16) . . ?
C39 C38 C37 107.9(2) . . ?
C39 C38 C43 126.4(3) . . ?
C43 C38 Dy2 123.19(19) . . ?
C4 C15 C16 106.5(2) . . ?
C18 C15 C4 111.7(2) . . ?
C18 C15 C16 108.7(3) . . ?
C17 C15 C4 111.6(2) . . ?
C17 C15 C18 110.5(2) . . ?
C17 C15 C16 107.7(3) . . ?
C40 C39 Dy2 73.70(16) . . ?
C40 C39 C38 107.9(2) . . ?
C40 C39 C44 124.5(3) . . ?
C38 C39 Dy2 74.92(16) . . ?
C38 C39 C44 125.7(3) . . ?
C44 C39 Dy2 129.7(2) . . ?
C8 C19 C21 110.7(2) . . ?
C8 C19 C22 107.9(2) . . ?
C8 C19 C20 111.2(2) . . ?
C21 C19 C22 108.1(2) . . ?
C20 C19 C21 110.7(2) . . ?
C20 C19 C22 108.0(2) . . ?
Dy2 B1 Dy1 93.58(9) . . ?

loop_
_geom_bond_atom_site_label_1
_geom_bond_atom_site_label_2
_geom_bond_distance
_geom_bond_site_symmetry_2
_geom_bond_publ_flag
Dy2 C6 2.649(3) . ?
Dy2 C10 2.677(3) . ?
Dy2 C7 2.633(3) . ?
Dy2 C40 2.630(3) . ?
Dy2 C8 2.698(3) . ?
Dy2 C9 2.671(3) . ?
Dy2 C41 2.647(3) . ?
Dy2 C37 2.663(3) . ?
Dy2 C38 2.660(3) . ?
Dy2 C39 2.650(3) . ?
Dy2 B1 2.782(3) . ?
Dy1 C1 2.653(2) . ?
Dy1 C5 2.630(2) . ?
Dy1 C30 2.646(2) . ?
Dy1 C2 2.687(3) . ?
Dy1 C29 2.659(2) . ?
Dy1 C3 2.670(3) . ?
Dy1 C28 2.645(3) . ?
Dy1 C31 2.667(2) . ?
Dy1 C4 2.704(3) . ?
Dy1 C27 2.643(3) . ?
Dy1 B1 2.909(3) . ?
Dy1 B2 3.037(4) . ?
C1 C6 1.488(3) . ?
C1 C5 1.419(3) . ?
C1 C2 1.448(4) . ?
C6 C10 1.452(3) . ?
C6 C7 1.416(3) . ?
C5 C4 1.408(4) . ?
C30 C29 1.431(4) . ?
C30 C31 1.414(4) . ?
C30 C35 1.501(4) . ?
C2 C3 1.429(3) . ?
C2 C11 1.542(3) . ?
C29 C28 1.409(4) . ?
C29 C34 1.510(4) . ?
C3 C4 1.414(4) . ?
C26 C23 1.541(4) . ?
C28 C27 1.420(4) . ?
C28 C33 1.508(4) . ?
C10 C23 1.544(3) . ?
C10 C9 1.422(4) . ?
C23 C25 1.536(4) . ?
C23 C24 1.541(3) . ?
C7 C8 1.408(3) . ?
C31 C27 1.412(4) . ?
C31 C36 1.502(4) . ?
C4 C15 1.529(3) . ?
C40 C41 1.416(4) . ?
C40 C39 1.415(4) . ?
C40 C45 1.514(4) . ?
C27 C32 1.506(4) . ?
C8 C9 1.416(3) . ?
C8 C19 1.529(3) . ?
C41 C37 1.415(4) . ?
C41 C46 1.504(4) . ?
C14 C11 1.541(4) . ?
C11 C13 1.542(3) . ?
C11 C12 1.540(4) . ?
C37 C38 1.418(4) . ?
C37 C42 1.502(4) . ?
C38 C39 1.417(4) . ?
C38 C43 1.506(4) . ?
C15 C18 1.529(4) . ?
C15 C17 1.525(4) . ?
C15 C16 1.538(4) . ?
C39 C44 1.512(4) . ?
C21 C19 1.531(4) . ?
C19 C22 1.533(4) . ?
C19 C20 1.531(4) . ?
